data_7223557
loop_
_publ_author_name
'Palmucci, Jessica'
'Mahmudov, Kamran T.'
'Guedes da Silva, M. F\'atima C.'
'Marchetti, Fabio'
'Pettinari, Claudio'
'Petrelli, Dezemona'
'Vitali, Luca A.'
'Quassinti, Luana'
'Bramucci, Massimo'
'Lupidi, Giulio'
'Pombeiro, Armando J. L.'

_publ_section_title
;
 DNA and BSA Binding, Anticancer and Antimicrobial Properties of Co(II),
 Co(II/III), Cu(II) and Ag(I) Complexes of Arylhydrazones of Barbituric
 Acid
;
_journal_name_full 'RSC Adv.'
_journal_paper_doi 10.1039/C5RA20157H
_journal_year 2015
_chemical_formula_moiety 'C10 H9 Ag N4 O7 S'
_chemical_formula_sum 'C10 H9 Ag N4 O7 S'
_chemical_formula_weight 437.14
_chemical_name_systematic
;
 ?
;
_space_group_crystal_system triclinic
_space_group_IT_number 2
_space_group_name_Hall '-P 1'
_space_group_name_H-M_alt 'P -1'
_symmetry_space_group_name_Hall '-P 1'
_symmetry_space_group_name_H-M 'P -1'
_atom_sites_solution_hydrogens mixed
_audit_creation_method SHELXL-2013
_audit_update_record
;
2015-03-20 deposited with the CCDC.
2015-12-16 downloaded from the CCDC.
;
_cell_angle_alpha 69.666(3)
_cell_angle_beta 69.858(2)
_cell_angle_gamma 79.279(2)
_cell_formula_units_Z 2
_cell_length_a 8.4530(2)
_cell_length_b 9.1802(3)
_cell_length_c 9.5557(3)
_cell_measurement_reflns_used 6067
_cell_measurement_temperature 150(2)
_cell_measurement_theta_max 33.16
_cell_measurement_theta_min 2.37
_cell_volume 650.93(4)
_computing_cell_refinement 'Bruker SAINT'
_computing_data_collection 'Bruker APEX2'
_computing_data_reduction 'Bruker SAINT'
_computing_molecular_graphics 'Ortep-3 for Windows (Farrugia, 1997)'
_computing_publication_material 'WinGX publication routines (Farrugia, 1999)'
_computing_structure_refinement 'SHELXL-2013 (Sheldrick, 2013)'
_computing_structure_solution 'SIR97 (Giacovazzo et al, 1997)'
_diffrn_ambient_temperature 150(2)
_diffrn_measured_fraction_theta_full 0.967
_diffrn_measured_fraction_theta_max 0.953
_diffrn_measurement_device_type 'Bruker APEX-II CCD'
_diffrn_measurement_method '\f and \w scans'
_diffrn_radiation_type MoK\a
_diffrn_radiation_wavelength 0.71069
_diffrn_reflns_av_R_equivalents 0.0438
_diffrn_reflns_av_unetI/netI 0.0499
_diffrn_reflns_laue_measured_fraction_full 0.967
_diffrn_reflns_laue_measured_fraction_max 0.953
_diffrn_reflns_limit_h_max 12
_diffrn_reflns_limit_h_min -8
_diffrn_reflns_limit_k_max 14
_diffrn_reflns_limit_k_min -14
_diffrn_reflns_limit_l_max 14
_diffrn_reflns_limit_l_min -14
_diffrn_reflns_number 11649
_diffrn_reflns_point_group_measured_fraction_full 0.967
_diffrn_reflns_point_group_measured_fraction_max 0.953
_diffrn_reflns_theta_full 25.000
_diffrn_reflns_theta_max 33.221
_diffrn_reflns_theta_min 2.931
_exptl_absorpt_coefficient_mu 1.757
_exptl_absorpt_correction_T_max 0.829
_exptl_absorpt_correction_T_min 0.766
_exptl_absorpt_correction_type multi-scan
_exptl_absorpt_process_details sadabs
_exptl_crystal_colour yellow
_exptl_crystal_density_diffrn 2.230
_exptl_crystal_description prism
_exptl_crystal_F_000 432
_exptl_crystal_size_max 0.223
_exptl_crystal_size_mid 0.156
_exptl_crystal_size_min 0.089
_refine_diff_density_max 1.603
_refine_diff_density_min -1.060
_refine_diff_density_rms 0.213
_refine_ls_extinction_method none
_refine_ls_goodness_of_fit_ref 1.093
_refine_ls_hydrogen_treatment mixed
_refine_ls_matrix_type full
_refine_ls_number_parameters 223
_refine_ls_number_reflns 4749
_refine_ls_number_restraints 5
_refine_ls_restrained_S_all 1.093
_refine_ls_R_factor_all 0.0526
_refine_ls_R_factor_gt 0.0465
_refine_ls_shift/su_max 0.006
_refine_ls_shift/su_mean 0.000
_refine_ls_structure_factor_coef Fsqd
_refine_ls_weighting_details 'w=1/[\s^2^(Fo^2^)+(0.0710P)^2^+2.4590P] where P=(Fo^2^+2Fc^2^)/3'
_refine_ls_weighting_scheme calc
_refine_ls_wR_factor_gt 0.1401
_refine_ls_wR_factor_ref 0.1441
_reflns_Friedel_coverage 0.000
_reflns_number_gt 4228
_reflns_number_total 4749
_reflns_threshold_expression 'I > 2\s(I)'
_cod_data_source_file c5ra20157h2.cif
_cod_data_source_block 7
_cod_database_code 7223557
_shelx_space_group_comment
;
The symmetry employed for this shelxl refinement is uniquely defined
by the following loop, which should always be used as a source of
symmetry information in preference to the above space-group names.
They are only intended as comments.
;
_shelx_estimated_absorpt_t_min 0.695
_shelx_estimated_absorpt_t_max 0.859
_shelxl_version_number 2013-4

loop_
_space_group_symop_operation_xyz
'x, y, z'
'-x, -y, -z'

loop_
_atom_site_label
_atom_site_type_symbol
_atom_site_fract_x
_atom_site_fract_y
_atom_site_fract_z
_atom_site_U_iso_or_equiv
_atom_site_adp_type
_atom_site_occupancy
_atom_site_site_symmetry_order
_atom_site_calc_flag
_atom_site_refinement_flags_posn
_atom_site_refinement_flags_adp
C1 C 0.2061(4) 0.3826(3) 1.0143(3) 0.0073(4) Uani 1 1 d . .
C2 C 0.1730(4) 0.2700(3) 0.9603(3) 0.0075(4) Uani 1 1 d . .
C3 C 0.0759(4) 0.1489(4) 1.0663(4) 0.0134(5) Uani 1 1 d . .
H3 H 0.0543 0.0722 1.0307 0.016 Uiso 1 1 calc R U
C4 C 0.0096(5) 0.1381(4) 1.2246(4) 0.0151(6) Uani 1 1 d . .
H4 H -0.0569 0.0547 1.2965 0.018 Uiso 1 1 calc R U
C5 C 0.0415(4) 0.2505(4) 1.2761(4) 0.0114(5) Uani 1 1 d . .
H5 H -0.0042 0.2441 1.3837 0.014 Uiso 1 1 calc R U
C6 C 0.1399(4) 0.3726(3) 1.1718(3) 0.0092(5) Uani 1 1 d . .
H6 H 0.1617 0.4486 1.2082 0.011 Uiso 1 1 calc R U
C7 C 0.4281(4) 0.7269(3) 0.8464(3) 0.0068(4) Uani 1 1 d . .
C8 C 0.5177(4) 0.7327(3) 0.6857(3) 0.0082(5) Uani 1 1 d . .
C9 C 0.4476(4) 0.8478(3) 0.9054(3) 0.0074(4) Uani 1 1 d . .
C10 C 0.6337(4) 0.9741(3) 0.6445(3) 0.0081(5) Uani 1 1 d . .
N1 N 0.3080(3) 0.5033(3) 0.9072(3) 0.0079(4) Uani 1 1 d D .
N2 N 0.3283(3) 0.6164(3) 0.9494(3) 0.0073(4) Uani 1 1 d . .
N3 N 0.6118(4) 0.8580(3) 0.5938(3) 0.0089(4) Uani 1 1 d D .
N4 N 0.5579(3) 0.9578(3) 0.8004(3) 0.0082(4) Uani 1 1 d D .
O1 O 0.5114(4) 0.6318(3) 0.6294(3) 0.0139(4) Uani 1 1 d . .
O2 O 0.3753(3) 0.8541(3) 1.0385(3) 0.0117(4) Uani 1 1 d . .
O3 O 0.7163(3) 1.0835(3) 0.5537(3) 0.0132(4) Uani 1 1 d . .
O10 O 0.1477(4) 0.6791(4) 0.3136(3) 0.0283(7) Uani 1 1 d D .
O11 O 0.1664(3) 0.4160(3) 0.6775(3) 0.0130(4) Uani 1 1 d . .
O12 O 0.2269(3) 0.1366(3) 0.7451(3) 0.0136(4) Uani 1 1 d . .
O13 O 0.4339(3) 0.3030(3) 0.7210(3) 0.0110(4) Uani 1 1 d . .
S1 S 0.25641(9) 0.28036(8) 0.76020(8) 0.00705(13) Uani 1 1 d . .
Ag1 Ag 0.31114(4) 0.62411(3) 0.47959(3) 0.01997(10) Uani 1 1 d . .
H1N H 0.373(7) 0.504(7) 0.813(4) 0.030 Uiso 1 1 d D U
H3N H 0.671(7) 0.871(7) 0.494(3) 0.030 Uiso 1 1 d D U
H4N H 0.572(8) 1.040(5) 0.823(7) 0.030 Uiso 1 1 d D U
H10A H 0.051(5) 0.662(7) 0.290(7) 0.030 Uiso 1 1 d D U
H10B H 0.223(7) 0.731(7) 0.213(4) 0.030 Uiso 1 1 d D U

loop_
_atom_site_aniso_label
_atom_site_aniso_U_11
_atom_site_aniso_U_22
_atom_site_aniso_U_33
_atom_site_aniso_U_23
_atom_site_aniso_U_13
_atom_site_aniso_U_12
C1 0.0080(11) 0.0055(10) 0.0076(10) -0.0015(8) -0.0005(9) -0.0032(8)
C2 0.0088(11) 0.0072(10) 0.0065(10) -0.0034(8) 0.0011(9) -0.0044(8)
C3 0.0169(14) 0.0112(12) 0.0112(12) -0.0040(10) 0.0018(11) -0.0098(10)
C4 0.0161(14) 0.0142(13) 0.0112(12) -0.0030(10) 0.0040(11) -0.0101(11)
C5 0.0115(13) 0.0118(12) 0.0088(11) -0.0044(9) 0.0021(10) -0.0033(10)
C6 0.0107(12) 0.0078(11) 0.0084(11) -0.0034(9) -0.0004(9) -0.0022(9)
C7 0.0097(12) 0.0061(10) 0.0056(10) -0.0018(8) -0.0022(9) -0.0034(8)
C8 0.0133(13) 0.0067(10) 0.0056(10) -0.0011(8) -0.0033(9) -0.0041(9)
C9 0.0094(12) 0.0058(10) 0.0075(10) -0.0019(8) -0.0017(9) -0.0036(8)
C10 0.0105(12) 0.0061(10) 0.0076(10) -0.0032(8) -0.0004(9) -0.0025(9)
N1 0.0121(11) 0.0062(9) 0.0069(9) -0.0027(7) -0.0010(8) -0.0060(8)
N2 0.0103(11) 0.0048(9) 0.0081(9) -0.0023(7) -0.0027(8) -0.0036(8)
N3 0.0140(11) 0.0064(9) 0.0055(9) -0.0017(7) 0.0005(8) -0.0057(8)
N4 0.0119(11) 0.0054(9) 0.0068(9) -0.0026(7) 0.0004(8) -0.0047(8)
O1 0.0248(13) 0.0111(9) 0.0078(9) -0.0051(7) -0.0009(8) -0.0093(9)
O2 0.0177(11) 0.0112(9) 0.0065(8) -0.0048(7) 0.0018(8) -0.0083(8)
O3 0.0162(11) 0.0086(9) 0.0115(9) -0.0035(7) 0.0035(8) -0.0077(8)
O10 0.0235(14) 0.0476(19) 0.0149(11) 0.0022(12) -0.0092(11) -0.0217(13)
O11 0.0130(10) 0.0138(10) 0.0111(9) -0.0028(8) -0.0036(8) -0.0003(8)
O12 0.0199(12) 0.0119(9) 0.0124(9) -0.0072(8) -0.0015(9) -0.0089(8)
O13 0.0084(9) 0.0139(9) 0.0110(9) -0.0071(8) 0.0009(8) -0.0027(7)
S1 0.0084(3) 0.0071(3) 0.0069(3) -0.0036(2) -0.0009(2) -0.0032(2)
Ag1 0.01949(15) 0.01976(14) 0.01907(14) -0.00247(9) -0.00494(10) -0.00636(10)

loop_
_atom_type_symbol
_atom_type_description
_atom_type_scat_dispersion_real
_atom_type_scat_dispersion_imag
_atom_type_scat_source
C C 0.0033 0.0016 'International Tables Vol C Tables 4.2.6.8 and 6.1.1.4'
H H 0.0000 0.0000 'International Tables Vol C Tables 4.2.6.8 and 6.1.1.4'
N N 0.0061 0.0033 'International Tables Vol C Tables 4.2.6.8 and 6.1.1.4'
O O 0.0106 0.0060 'International Tables Vol C Tables 4.2.6.8 and 6.1.1.4'
S S 0.1246 0.1234 'International Tables Vol C Tables 4.2.6.8 and 6.1.1.4'
Ag Ag -0.8971 1.1015 'International Tables Vol C Tables 4.2.6.8 and 6.1.1.4'

loop_
_geom_angle_atom_site_label_1
_geom_angle_atom_site_label_2
_geom_angle_atom_site_label_3
_geom_angle
_geom_angle_site_symmetry_1
_geom_angle_site_symmetry_3
C6 C1 N1 120.7(3) . .
C6 C1 C2 120.1(3) . .
N1 C1 C2 119.2(2) . .
C3 C2 C1 119.3(3) . .
C3 C2 S1 119.9(2) . .
C1 C2 S1 120.8(2) . .
C2 C3 C4 120.9(3) . .
C5 C4 C3 119.4(3) . .
C4 C5 C6 120.7(3) . .
C1 C6 C5 119.7(3) . .
N2 C7 C8 124.7(3) . .
N2 C7 C9 115.7(2) . .
C8 C7 C9 119.6(2) . .
O1 C8 N3 119.9(3) . .
O1 C8 C7 123.1(3) . .
N3 C8 C7 117.0(2) . .
O2 C9 N4 120.2(3) . .
O2 C9 C7 124.4(3) . .
N4 C9 C7 115.5(2) . .
O3 C10 N4 123.2(3) . .
O3 C10 N3 120.8(3) . .
N4 C10 N3 116.0(2) . .
N2 N1 C1 120.8(2) . .
N1 N2 C7 119.4(3) . .
C8 N3 C10 125.2(2) . .
C10 N4 C9 126.2(3) . .
C8 O1 Ag1 129.3(2) . .
C10 O3 Ag1 134.4(2) . 2_676
S1 O11 Ag1 121.27(15) . .
S1 O13 Ag1 146.78(15) . 2_666
O12 S1 O13 113.90(15) . .
O12 S1 O11 112.31(16) . .
O13 S1 O11 112.11(15) . .
O12 S1 C2 108.13(14) . .
O13 S1 C2 103.92(14) . .
O11 S1 C2 105.70(14) . .
O10 Ag1 O11 97.87(10) . .
O10 Ag1 O13 95.66(10) . 2_666
O11 Ag1 O13 145.13(8) . 2_666
O10 Ag1 O3 87.97(11) . 2_676
O11 Ag1 O3 131.93(8) . 2_676
O13 Ag1 O3 80.40(8) 2_666 2_676
O10 Ag1 O1 166.13(10) . .
O11 Ag1 O1 94.94(8) . .
O13 Ag1 O1 76.54(8) 2_666 .
O3 Ag1 O1 79.49(8) 2_676 .

loop_
_geom_bond_atom_site_label_1
_geom_bond_atom_site_label_2
_geom_bond_distance
_geom_bond_site_symmetry_2
C1 C6 1.389(4) .
C1 N1 1.406(4) .
C1 C2 1.411(4) .
C2 C3 1.385(4) .
C2 S1 1.770(3) .
C3 C4 1.395(4) .
C4 C5 1.389(5) .
C5 C6 1.393(4) .
C7 N2 1.327(4) .
C7 C8 1.447(4) .
C7 C9 1.464(4) .
C8 O1 1.239(3) .
C8 N3 1.373(4) .
C9 O2 1.224(3) .
C9 N4 1.377(4) .
C10 O3 1.220(4) .
C10 N4 1.369(4) .
C10 N3 1.377(4) .
N1 N2 1.294(3) .
O1 Ag1 2.589(3) .
O3 Ag1 2.566(2) 2_676
O10 Ag1 2.318(3) .
O11 S1 1.460(2) .
O11 Ag1 2.343(2) .
O12 S1 1.451(2) .
O13 S1 1.453(3) .
O13 Ag1 2.359(2) 2_666
Ag1 O13 2.359(2) 2_666
Ag1 O3 2.566(2) 2_676

loop_
_geom_hbond_atom_site_label_D
_geom_hbond_atom_site_label_H
_geom_hbond_atom_site_label_A
_geom_hbond_distance_DH
_geom_hbond_distance_HA
_geom_hbond_distance_DA
_geom_hbond_angle_DHA
_geom_hbond_site_symmetry_A
C6 H6 O10 0.95 2.61 3.541(5) 166.6 1_556
N1 H1N O1 0.88(2) 1.87(4) 2.614(3) 141(6) .
N1 H1N O13 0.88(2) 2.21(5) 2.815(3) 126(5) .
N3 H3N O12 0.89(2) 2.17(3) 3.037(3) 166(6) 2_666
N4 H4N O2 0.89(2) 2.09(3) 2.912(3) 153(6) 2_677
N4 H4N O13 0.89(2) 2.49(6) 3.058(3) 122(5) 1_565
O10 H10A O11 0.97(2) 1.98(3) 2.911(4) 160(5) 2_566
O10 H10A S1 0.97(2) 2.72(3) 3.648(3) 159(5) 2_566
O10 H10B O2 0.96(2) 1.86(2) 2.815(4) 169(6) 1_554
C6 H6 O10 0.95 2.61 3.541(5) 166.6 1_556
N1 H1N O1 0.88(2) 1.87(4) 2.614(3) 141(6) .
N1 H1N O13 0.88(2) 2.21(5) 2.815(3) 126(5) .
N3 H3N O12 0.89(2) 2.17(3) 3.037(3) 166(6) 2_666
N4 H4N O2 0.89(2) 2.09(3) 2.912(3) 153(6) 2_677
N4 H4N O13 0.89(2) 2.49(6) 3.058(3) 122(5) 1_565
O10 H10A O11 0.97(2) 1.98(3) 2.911(4) 160(5) 2_566
O10 H10A S1 0.97(2) 2.72(3) 3.648(3) 159(5) 2_566
O10 H10B O2 0.96(2) 1.86(2) 2.815(4) 169(6) 1_554
